data_7157522
loop_
_publ_author_name
'Surendra Reddy, G.'
'Suresh Kumar, A.'
'Ramachary, Dhevalapally B.'

_publ_section_title
;
 Organocatalytic enone-azide [3 + 2]-cycloaddition: synthesis of
 functionally rich C/N-double vinyl 1,2,3-triazoles.
;
_journal_issue 23
_journal_name_full 'Organic &amp; biomolecular chemistry'
_journal_page_first 4470
_journal_page_last 4478
_journal_paper_doi 10.1039/d0ob00848f
_journal_volume 18
_journal_year 2020
_chemical_formula_sum 'C14 H14 Cl N3 O2'
_chemical_formula_weight 291.73
_space_group_IT_number 4
_space_group_name_Hall 'P 2yb'
_space_group_name_H-M_alt 'P 1 21 1'
_symmetry_cell_setting monoclinic
_symmetry_space_group_name_H-M 'P 1 21 1'
_atom_sites_solution_hydrogens geom
_atom_sites_solution_primary direct
_atom_sites_solution_secondary difmap
_audit_creation_method SHELXL-97
_audit_update_record
;
2020-03-25 deposited with the CCDC.	2020-05-27 downloaded from the CCDC.
;
_cell_angle_alpha 90.00
_cell_angle_beta 94.367(9)
_cell_angle_gamma 90.00
_cell_formula_units_Z 2
_cell_length_a 6.5916(13)
_cell_length_b 4.0692(7)
_cell_length_c 26.512(6)
_cell_measurement_reflns_used 5302
_cell_measurement_temperature 293(2)
_cell_measurement_theta_max 24.52
_cell_measurement_theta_min 2.31
_cell_volume 709.1(2)
_computing_structure_refinement 'SHELXL-97 (Sheldrick, 1997)'
_computing_structure_solution 'SHELXS-97 (Sheldrick, 1990)'
_diffrn_ambient_temperature 293(2)
_diffrn_measured_fraction_theta_full 0.997
_diffrn_measured_fraction_theta_max 0.997
_diffrn_measurement_device_type 'Bruker APEX-II CCD'
_diffrn_measurement_method '\f and \w scans'
_diffrn_radiation_monochromator graphite
_diffrn_radiation_source 'fine-focus sealed tube'
_diffrn_radiation_type MoK\a
_diffrn_radiation_wavelength 0.71073
_diffrn_reflns_av_R_equivalents 0.0460
_diffrn_reflns_av_sigmaI/netI 0.0297
_diffrn_reflns_limit_h_max 7
_diffrn_reflns_limit_h_min -7
_diffrn_reflns_limit_k_max 4
_diffrn_reflns_limit_k_min -4
_diffrn_reflns_limit_l_max 31
_diffrn_reflns_limit_l_min -31
_diffrn_reflns_number 13844
_diffrn_reflns_theta_full 25.00
_diffrn_reflns_theta_max 25.00
_diffrn_reflns_theta_min 2.31
_exptl_absorpt_coefficient_mu 0.274
_exptl_absorpt_correction_type none
_exptl_crystal_colour Colurless
_exptl_crystal_density_diffrn 1.366
_exptl_crystal_density_method 'not measured'
_exptl_crystal_description Needle
_exptl_crystal_F_000 304
_exptl_crystal_size_max 0.2
_exptl_crystal_size_mid 0.1
_exptl_crystal_size_min 0.1
_refine_diff_density_max 0.127
_refine_diff_density_min -0.231
_refine_diff_density_rms 0.035
_refine_ls_abs_structure_details 'Flack H D (1983), Acta Cryst. A39, 876-881'
_refine_ls_abs_structure_Flack 0.09(8)
_refine_ls_extinction_method none
_refine_ls_goodness_of_fit_ref 1.075
_refine_ls_hydrogen_treatment mixed
_refine_ls_matrix_type full
_refine_ls_number_parameters 183
_refine_ls_number_reflns 2485
_refine_ls_number_restraints 1
_refine_ls_restrained_S_all 1.075
_refine_ls_R_factor_all 0.0438
_refine_ls_R_factor_gt 0.0352
_refine_ls_shift/su_max 0.000
_refine_ls_shift/su_mean 0.000
_refine_ls_structure_factor_coef Fsqd
_refine_ls_weighting_details 'calc w=1/[\s^2^(Fo^2^)+(0.0473P)^2^+0.0654P] where P=(Fo^2^+2Fc^2^)/3'
_refine_ls_weighting_scheme calc
_refine_ls_wR_factor_gt 0.0839
_refine_ls_wR_factor_ref 0.0876
_reflns_number_gt 2184
_reflns_number_total 2485
_reflns_threshold_expression >2sigma(I)
_cod_data_source_file d0ob00848f4.cif
_cod_data_source_block gsr89
_cod_depositor_comments
;
The following automatic conversions were performed:

data item '_symmetry_cell_setting' value 'Monoclinic' was changed to
'monoclinic' in accordance with the
/home/data/users/saulius/crontab/automatic-downloads/rss-feeds/RSC/lib/dictionaries/cif_core.dic
dictionary named 'cif_core.dic' version 2.4.2 last updated on
2011-04-26.

Automatic conversion script
Id: cif_fix_values 7556 2019-12-06 15:28:31Z antanas 

 Adding full bibliography for 7157520--7157522.cif.

 Adding full bibliography for 7157520--7157522.cif.

2025-01-30
Z value and formula fixed to values more according to usual
chemical conventions.                 miguel
;
_cod_original_formula_sum 'C2 H2 Cl0.14 N0.43 O0.29'
_cod_original_formula_weight 41.68
_cod_original_formula_units_Z 14
_cod_original_sg_symbol_H-M P2(1)
_cod_database_code 7157522

loop_
_symmetry_equiv_pos_as_xyz
'x, y, z'
'-x, y+1/2, -z'

loop_
_atom_site_label
_atom_site_type_symbol
_atom_site_fract_x
_atom_site_fract_y
_atom_site_fract_z
_atom_site_U_iso_or_equiv
_atom_site_adp_type
_atom_site_occupancy
_atom_site_symmetry_multiplicity
_atom_site_calc_flag
_atom_site_refinement_flags
_atom_site_disorder_assembly
_atom_site_disorder_group
Cl1 Cl -0.30692(11) 1.1466(2) 0.47147(2) 0.0772(2) Uani 1 1 d . . .
O2 O 0.6416(2) 0.0996(4) 0.10294(5) 0.0507(4) Uani 1 1 d . . .
O1 O 0.3514(2) 0.3342(5) 0.07183(6) 0.0655(5) Uani 1 1 d . . .
N1 N 0.1419(2) 0.7242(4) 0.29818(6) 0.0428(4) Uani 1 1 d . . .
N2 N 0.3292(2) 0.5883(5) 0.30841(6) 0.0504(5) Uani 1 1 d . . .
N3 N 0.3954(3) 0.5001(5) 0.26561(7) 0.0504(5) Uani 1 1 d . . .
C4 C 0.0318(3) 0.8327(6) 0.33966(7) 0.0410(5) Uani 1 1 d . . .
C8 C 0.2539(3) 0.5796(5) 0.22720(7) 0.0418(5) Uani 1 1 d . . .
C11 C 0.4672(3) 0.2606(5) 0.10718(8) 0.0450(5) Uani 1 1 d . . .
C7 C 0.0905(3) 0.7260(5) 0.24767(7) 0.0407(5) Uani 1 1 d . . .
C5 C -0.1699(3) 0.7417(6) 0.34207(8) 0.0485(6) Uani 1 1 d . . .
H5 H -0.2353 0.6162 0.3164 0.058 Uiso 1 1 calc R . .
C6 C -0.2727(3) 0.8394(7) 0.38302(8) 0.0532(6) Uani 1 1 d . . .
H6 H -0.4086 0.7828 0.3849 0.064 Uiso 1 1 calc R . .
C3 C 0.1299(3) 1.0140(6) 0.37805(8) 0.0484(5) Uani 1 1 d . . .
H3 H 0.2653 1.0736 0.3762 0.058 Uiso 1 1 calc R . .
C2 C 0.0281(3) 1.1065(7) 0.41891(8) 0.0541(6) Uani 1 1 d . . .
H2 H 0.0943 1.2265 0.4451 0.065 Uiso 1 1 calc R . .
C9 C 0.2852(3) 0.5051(6) 0.17515(8) 0.0443(5) Uani 1 1 d . . .
H9 H 0.1906 0.5850 0.1503 0.053 Uiso 1 1 calc R . .
C10 C 0.4388(3) 0.3315(6) 0.16036(8) 0.0465(5) Uani 1 1 d . . .
H10 H 0.5339 0.2499 0.1849 0.056 Uiso 1 1 calc R . .
C1 C -0.1736(4) 1.0202(6) 0.42093(8) 0.0515(6) Uani 1 1 d . . .
C14 C -0.0998(3) 0.8693(7) 0.22353(8) 0.0527(6) Uani 1 1 d . . .
H14A H -0.2090 0.7148 0.2254 0.079 Uiso 1 1 calc R . .
H14B H -0.0816 0.9184 0.1887 0.079 Uiso 1 1 calc R . .
H14C H -0.1318 1.0676 0.2409 0.079 Uiso 1 1 calc R . .
C12 C 0.6873(3) 0.0035(6) 0.05254(8) 0.0517(6) Uani 1 1 d . . .
H12A H 0.6873 0.1945 0.0306 0.062 Uiso 1 1 calc R . .
H12B H 0.5860 -0.1504 0.0384 0.062 Uiso 1 1 calc R . .
C13 C 0.8917(4) -0.1527(7) 0.05677(9) 0.0622(6) Uani 1 1 d . . .
H13A H 0.9909 0.0033 0.0702 0.093 Uiso 1 1 calc R . .
H13B H 0.9258 -0.2234 0.0239 0.093 Uiso 1 1 calc R . .
H13C H 0.8903 -0.3390 0.0790 0.093 Uiso 1 1 calc R . .

loop_
_atom_site_aniso_label
_atom_site_aniso_U_11
_atom_site_aniso_U_22
_atom_site_aniso_U_33
_atom_site_aniso_U_23
_atom_site_aniso_U_13
_atom_site_aniso_U_12
Cl1 0.0904(5) 0.0869(5) 0.0576(4) -0.0040(4) 0.0273(3) 0.0151(4)
O2 0.0468(9) 0.0666(10) 0.0387(7) -0.0018(7) 0.0028(6) 0.0070(8)
O1 0.0551(10) 0.0937(14) 0.0465(9) 0.0031(10) -0.0046(8) 0.0133(10)
N1 0.0312(9) 0.0540(12) 0.0426(9) -0.0004(8) -0.0002(7) 0.0013(8)
N2 0.0337(9) 0.0689(13) 0.0477(10) 0.0016(9) -0.0013(8) 0.0089(9)
N3 0.0362(9) 0.0687(13) 0.0460(10) 0.0000(9) 0.0018(8) 0.0052(9)
C4 0.0349(11) 0.0496(12) 0.0381(11) 0.0005(9) 0.0009(9) 0.0040(9)
C8 0.0351(11) 0.0459(13) 0.0440(11) 0.0009(9) 0.0010(9) 0.0000(9)
C11 0.0413(12) 0.0506(14) 0.0430(12) 0.0032(10) 0.0035(10) -0.0057(10)
C7 0.0354(10) 0.0434(13) 0.0425(11) 0.0020(9) -0.0032(8) -0.0018(9)
C5 0.0380(11) 0.0604(15) 0.0465(12) -0.0035(10) -0.0009(9) 0.0007(10)
C6 0.0367(11) 0.0686(15) 0.0549(14) 0.0053(12) 0.0069(10) 0.0067(11)
C3 0.0405(12) 0.0537(14) 0.0499(12) 0.0004(10) -0.0030(9) -0.0045(10)
C2 0.0617(15) 0.0550(14) 0.0446(12) -0.0053(11) -0.0032(11) -0.0004(12)
C9 0.0385(11) 0.0505(12) 0.0435(12) 0.0020(9) 0.0009(9) -0.0024(10)
C10 0.0410(11) 0.0558(13) 0.0423(12) 0.0024(10) 0.0010(9) -0.0006(11)
C1 0.0567(15) 0.0558(15) 0.0424(12) 0.0044(10) 0.0064(10) 0.0105(12)
C14 0.0452(12) 0.0599(14) 0.0518(13) 0.0031(11) -0.0048(10) 0.0107(11)
C12 0.0571(14) 0.0584(15) 0.0400(12) -0.0081(11) 0.0073(10) -0.0055(12)
C13 0.0619(15) 0.0609(15) 0.0654(16) -0.0037(13) 0.0144(12) 0.0033(13)

loop_
_atom_type_symbol
_atom_type_description
_atom_type_scat_dispersion_real
_atom_type_scat_dispersion_imag
_atom_type_scat_source
C C 0.0033 0.0016 'International Tables Vol C Tables 4.2.6.8 and 6.1.1.4'
H H 0.0000 0.0000 'International Tables Vol C Tables 4.2.6.8 and 6.1.1.4'
N N 0.0061 0.0033 'International Tables Vol C Tables 4.2.6.8 and 6.1.1.4'
O O 0.0106 0.0060 'International Tables Vol C Tables 4.2.6.8 and 6.1.1.4'
Cl Cl 0.1484 0.1585 'International Tables Vol C Tables 4.2.6.8 and 6.1.1.4'

loop_
_geom_angle_atom_site_label_1
_geom_angle_atom_site_label_2
_geom_angle_atom_site_label_3
_geom_angle
_geom_angle_site_symmetry_1
_geom_angle_site_symmetry_3
_geom_angle_publ_flag
C11 O2 C12 116.85(16) . . ?
C7 N1 N2 110.71(16) . . ?
C7 N1 C4 130.79(16) . . ?
N2 N1 C4 118.49(15) . . ?
N3 N2 N1 107.36(15) . . ?
N2 N3 C8 109.32(17) . . ?
C3 C4 C5 120.5(2) . . ?
C3 C4 N1 119.69(18) . . ?
C5 C4 N1 119.79(18) . . ?
N3 C8 C7 108.55(18) . . ?
N3 C8 C9 121.60(18) . . ?
C7 C8 C9 129.84(18) . . ?
O1 C11 O2 123.8(2) . . ?
O1 C11 C10 125.6(2) . . ?
O2 C11 C10 110.58(17) . . ?
N1 C7 C8 104.05(17) . . ?
N1 C7 C14 124.59(19) . . ?
C8 C7 C14 131.34(19) . . ?
C6 C5 C4 119.3(2) . . ?
C6 C5 H5 120.4 . . ?
C4 C5 H5 120.4 . . ?
C1 C6 C5 119.7(2) . . ?
C1 C6 H6 120.1 . . ?
C5 C6 H6 120.1 . . ?
C2 C3 C4 120.0(2) . . ?
C2 C3 H3 120.0 . . ?
C4 C3 H3 120.0 . . ?
C3 C2 C1 119.5(2) . . ?
C3 C2 H2 120.3 . . ?
C1 C2 H2 120.3 . . ?
C10 C9 C8 124.5(2) . . ?
C10 C9 H9 117.8 . . ?
C8 C9 H9 117.8 . . ?
C9 C10 C11 123.3(2) . . ?
C9 C10 H10 118.4 . . ?
C11 C10 H10 118.4 . . ?
C6 C1 C2 121.0(2) . . ?
C6 C1 Cl1 118.95(18) . . ?
C2 C1 Cl1 120.04(18) . . ?
C7 C14 H14A 109.5 . . ?
C7 C14 H14B 109.5 . . ?
H14A C14 H14B 109.5 . . ?
C7 C14 H14C 109.5 . . ?
H14A C14 H14C 109.5 . . ?
H14B C14 H14C 109.5 . . ?
O2 C12 C13 107.30(17) . . ?
O2 C12 H12A 110.3 . . ?
C13 C12 H12A 110.3 . . ?
O2 C12 H12B 110.3 . . ?
C13 C12 H12B 110.3 . . ?
H12A C12 H12B 108.5 . . ?
C12 C13 H13A 109.5 . . ?
C12 C13 H13B 109.5 . . ?
H13A C13 H13B 109.5 . . ?
C12 C13 H13C 109.5 . . ?
H13A C13 H13C 109.5 . . ?
H13B C13 H13C 109.5 . . ?

loop_
_geom_bond_atom_site_label_1
_geom_bond_atom_site_label_2
_geom_bond_distance
_geom_bond_site_symmetry_2
_geom_bond_publ_flag
Cl1 C1 1.736(2) . ?
O2 C11 1.335(3) . ?
O2 C12 1.446(2) . ?
O1 C11 1.201(2) . ?
N1 C7 1.356(2) . ?
N1 N2 1.361(2) . ?
N1 C4 1.433(3) . ?
N2 N3 1.297(2) . ?
N3 C8 1.366(3) . ?
C4 C3 1.378(3) . ?
C4 C5 1.386(3) . ?
C8 C7 1.378(3) . ?
C8 C9 1.443(3) . ?
C11 C10 1.465(3) . ?
C7 C14 1.483(3) . ?
C5 C6 1.381(3) . ?
C5 H5 0.9300 . ?
C6 C1 1.370(3) . ?
C6 H6 0.9300 . ?
C3 C2 1.370(3) . ?
C3 H3 0.9300 . ?
C2 C1 1.380(3) . ?
C2 H2 0.9300 . ?
C9 C10 1.319(3) . ?
C9 H9 0.9300 . ?
C10 H10 0.9300 . ?
C14 H14A 0.9600 . ?
C14 H14B 0.9600 . ?
C14 H14C 0.9600 . ?
C12 C13 1.486(3) . ?
C12 H12A 0.9700 . ?
C12 H12B 0.9700 . ?
C13 H13A 0.9600 . ?
C13 H13B 0.9600 . ?
C13 H13C 0.9600 . ?
